data_7246419
loop_
_publ_author_name
'Wang, Qian'
'Meng, Xiu-Jin'
'Tang, Hai-Tao'
'Pan, Ying-Ming'
'Duan, Wen-Gui'
'He, Mu-Xue'

_publ_section_title
;
 Electrochemically driven \a-thiocarbamylation via a dehydrocoupling
 strategy of \b-ketoesters with amines and CS2
;
_journal_issue 7
_journal_name_full 'Green Chemistry'
_journal_page_first 2572
_journal_page_last 2576
_journal_paper_doi 10.1039/D2GC04544C
_journal_volume 25
_journal_year 2023
_chemical_formula_moiety 'C16 H19 N O3 S2'
_chemical_formula_sum 'C16 H19 N O3 S2'
_chemical_formula_weight 337.44
_space_group_crystal_system monoclinic
_space_group_IT_number 14
_space_group_name_Hall '-P 2ybc'
_space_group_name_H-M_alt 'P 1 21/c 1'
_atom_sites_solution_hydrogens geom
_atom_sites_solution_primary iterative
_audit_creation_date 2022-11-15
_audit_creation_method
;
Olex2 1.3
(compiled 2020.11.12 svn.r5f609507 for OlexSys, GUI svn.r6408)
;
_audit_update_record
;
2022-11-15 deposited with the CCDC.	2023-03-06 downloaded from the CCDC.
;
_cell_angle_alpha 90
_cell_angle_beta 113.866(2)
_cell_angle_gamma 90
_cell_formula_units_Z 4
_cell_length_a 11.6432(2)
_cell_length_b 16.4149(2)
_cell_length_c 9.6857(2)
_cell_measurement_reflns_used 18311
_cell_measurement_temperature 294.5(3)
_cell_measurement_theta_max 75.5050
_cell_measurement_theta_min 2.7430
_cell_volume 1692.87(6)
_computing_cell_refinement 'CrysAlisPro 1.171.41.123a (Rigaku OD, 2022)'
_computing_data_collection 'CrysAlisPro 1.171.41.123a (Rigaku OD, 2022)'
_computing_data_reduction 'CrysAlisPro 1.171.41.123a (Rigaku OD, 2022)'
_computing_molecular_graphics 'Olex2 1.3 (Dolomanov et al., 2009)'
_computing_publication_material 'Olex2 1.3 (Dolomanov et al., 2009)'
_computing_structure_refinement 'SHELXL 2018/3 (Sheldrick, 2015)'
_computing_structure_solution 'olex2.solve 1.3 (Bourhis et al., 2015)'
_diffrn_ambient_environment air
_diffrn_ambient_temperature 294.5(3)
_diffrn_detector 'Hybrid Pixel Array Detector'
_diffrn_detector_area_resol_mean 10.0000
_diffrn_detector_type HyPix
_diffrn_measured_fraction_theta_full 1.000
_diffrn_measured_fraction_theta_max 0.989
_diffrn_measurement_details
;
List of Runs (angles in degrees, time in seconds):

  # Type    Start    End  Width  t~exp~   \w     \q     \k     \f   Frames
#--------------------------------------------------------------------------
  1  \w   -103.00 -25.00   0.50    0.50    --  -42.99 149.00-160.00  156
  2  \w   -116.00 -57.00   0.50    0.50    --  -42.99-149.00 152.00  118
  3  \w    -85.00 -11.00   0.50    0.50    --  -42.99 123.00  36.00  148
  4  \w     33.00  96.00   0.50    0.50    --   42.99-123.00 -44.00  126
  5  \w     49.00  94.00   0.50    0.50    --   42.99-149.00 152.00   90
  6  \w   -120.00 -81.00   0.50    1.00    --  -90.25-123.00 -44.00   78
  7  \w    -67.00 -42.00   0.50    1.00    --  -90.25 123.00  36.00   50
  8  \w    -64.00 -39.00   0.50    1.00    --  -90.25 149.00-160.00   50
  9  \w     99.00 124.00   0.50    1.00    --  109.26 149.00-160.00   50
 10  \w     71.00 110.00   0.50    1.00    --  109.26-123.00 -44.00   78
 11  \w     83.00 125.00   0.50    1.00    --  109.26-149.00 152.00   84
 12  \w     97.00 142.00   0.50    1.00    --  109.26 123.00  36.00   90
 13  \w    -42.00 -16.00   0.50    0.50    --  -42.99 125.00   0.00   52
 14  \w    -26.00  38.00   0.50    0.50    --  -42.99  19.00   0.00  128
 15  \w    -26.00  21.00   0.50    0.50    --  -42.99  19.00 -60.00   94
 16  \w    -27.00  36.00   0.50    0.50    --  -42.99  19.00  60.00  126
 17  \w    -36.00  16.00   0.50    0.50    --   42.99 -19.00-150.00  104
 18  \w     36.00  93.00   0.50    0.50    --   42.99-125.00-120.00  114
 19  \w    -51.00 -20.00   0.50    1.00    --  -90.25  45.00 -30.00   62
 20  \w    -81.00 -42.00   0.50    1.00    --  -90.25 -15.00 150.00   78
 21  \w   -165.00 -93.00   0.50    1.00    --  -90.25 -15.00 150.00  144
 22  \w   -162.00 -69.00   0.50    1.00    --  -90.25 -54.00  12.18  186
 23  \w   -127.00-102.00   0.50    1.00    --  -90.25-149.00 152.00   50
 24  \w    -45.00 -17.00   0.50    1.00    --  -90.25  45.00 150.00   56
 25  \w     72.00 103.00   0.50    1.00    --  109.26-125.00-180.00   62
 26  \w     96.00 123.00   0.50    1.00    --  109.26 125.00-180.00   54
 27  \w     43.00  69.00   0.50    1.00    --  109.26-125.00-180.00   52
 28  \w     38.00  70.00   0.50    1.00    --  109.26 -61.00 -60.00   64
 29  \w     49.00  75.00   0.50    1.00    --  109.26 -94.00   0.00   52
 30  \w     46.00  71.00   0.50    1.00    --  109.26 -61.00   0.00   50
 31  \w     36.00  70.00   0.50    1.00    --  109.26 -61.00 150.00   68
 32  \w     32.00 177.00   0.50    1.00    --  109.26   0.00  30.00  290
 33  \w    137.00 163.00   0.50    1.00    --  109.26 125.00   0.00   52
 34  \w     96.00 121.00   0.50    1.00    --  109.26 125.00   0.00   50
 35  \w     35.00  96.00   0.50    1.00    --  109.26 -77.00-150.00  122
 36  \w     36.00  71.00   0.50    1.00    --  109.26 -61.00 -90.00   70
 37  \w     80.00 105.00   0.50    1.00    --  109.26 -94.00   0.00   50
 38  \w     78.00 106.00   0.50    1.00    --  109.26 -99.00 156.87   56
 39  \w     35.00  71.00   0.50    1.00    --  109.26 -61.00 -30.00   72
 40  \w     35.00  60.00   0.50    1.00    --  109.26 -61.00-180.00   50
 41  \w    130.00 173.00   0.50    1.00    --  109.26 125.00-180.00   86
 42  \w     37.00  63.00   0.50    1.00    --  109.26-125.00 -60.00   52
 43  \w     80.00 105.00   0.50    1.00    --  109.26 -94.00 -30.00   50
 44  \w     70.00 105.00   0.50    1.00    --  109.26 -77.00 150.00   70
 45  \w     85.00 111.00   0.50    1.00    --  109.26-125.00   0.00   52
 46  \w     48.00  79.00   0.50    1.00    --  109.26-125.00   0.00   62
 47  \w     90.00 173.00   0.50    1.00    --  109.26  30.00  90.00  166
 48  \w    125.00 173.00   0.50    1.00    --  109.26  45.00-180.00   96
 49  \w     95.00 121.00   0.50    1.00    --  109.26-137.00 158.02   52
 50  \w     42.00  86.00   0.50    1.00    --  109.26-137.00 158.02   88
 51  \w     35.00  64.00   0.50    1.00    --  109.26 -77.00 150.00   58
 52  \w     36.00 110.00   0.50    1.00    --  109.26-121.00 -74.30  148
 53  \w     35.00  71.00   0.50    1.00    --  109.26 -61.00  90.00   72
;
_diffrn_measurement_device 'four-circle diffractometer'
_diffrn_measurement_device_type 'XtaLAB Synergy, Dualflex, HyPix'
_diffrn_measurement_method '\w scans'
_diffrn_orient_matrix_type 'CrysAlisPro convention (1999,Acta A55,543-557)'
_diffrn_orient_matrix_UB_11 -0.0096550000
_diffrn_orient_matrix_UB_12 0.0932337000
_diffrn_orient_matrix_UB_13 0.0096401000
_diffrn_orient_matrix_UB_21 -0.1441874000
_diffrn_orient_matrix_UB_22 -0.0066447000
_diffrn_orient_matrix_UB_23 -0.0634610000
_diffrn_orient_matrix_UB_31 0.0069430000
_diffrn_orient_matrix_UB_32 -0.0081693000
_diffrn_orient_matrix_UB_33 0.1616963000
_diffrn_radiation_monochromator mirror
_diffrn_radiation_probe x-ray
_diffrn_radiation_type 'Cu K\a'
_diffrn_radiation_wavelength 1.54184
_diffrn_reflns_av_R_equivalents 0.0979
_diffrn_reflns_av_unetI/netI 0.0382
_diffrn_reflns_Laue_measured_fraction_full 1.000
_diffrn_reflns_Laue_measured_fraction_max 0.989
_diffrn_reflns_limit_h_max 14
_diffrn_reflns_limit_h_min -14
_diffrn_reflns_limit_k_max 20
_diffrn_reflns_limit_k_min -20
_diffrn_reflns_limit_l_max 11
_diffrn_reflns_limit_l_min -9
_diffrn_reflns_number 21971
_diffrn_reflns_point_group_measured_fraction_full 1.000
_diffrn_reflns_point_group_measured_fraction_max 0.989
_diffrn_reflns_theta_full 67.684
_diffrn_reflns_theta_max 75.424
_diffrn_reflns_theta_min 4.152
_diffrn_source 'micro-focus sealed X-ray tube'
_diffrn_source_type 'PhotonJet (Cu) X-ray Source'
_exptl_absorpt_coefficient_mu 2.948
_exptl_absorpt_correction_T_max 1.00000
_exptl_absorpt_correction_T_min 0.34216
_exptl_absorpt_correction_type multi-scan
_exptl_absorpt_process_details
;
CrysAlisPro 1.171.41.123a (Rigaku Oxford Diffraction, 2022)
Empirical absorption correction using spherical harmonics,
implemented in SCALE3 ABSPACK scaling algorithm.
;
_exptl_crystal_colour 'metallic brownish brown'
_exptl_crystal_colour_lustre metallic
_exptl_crystal_colour_modifier brownish
_exptl_crystal_colour_primary brown
_exptl_crystal_density_diffrn 1.324
_exptl_crystal_description block
_exptl_crystal_F_000 712
_exptl_crystal_size_max 0.1
_exptl_crystal_size_mid 0.1
_exptl_crystal_size_min 0.05
_refine_diff_density_max 0.585
_refine_diff_density_min -0.461
_refine_diff_density_rms 0.097
_refine_ls_extinction_method none
_refine_ls_goodness_of_fit_ref 0.911
_refine_ls_hydrogen_treatment constr
_refine_ls_matrix_type full
_refine_ls_number_parameters 200
_refine_ls_number_reflns 3473
_refine_ls_number_restraints 0
_refine_ls_restrained_S_all 0.911
_refine_ls_R_factor_all 0.0636
_refine_ls_R_factor_gt 0.0618
_refine_ls_shift/su_max 0.001
_refine_ls_shift/su_mean 0.000
_refine_ls_structure_factor_coef Fsqd
_refine_ls_weighting_details 'w=1/[\s^2^(Fo^2^)+(0.1267P)^2^+1.1765P] where P=(Fo^2^+2Fc^2^)/3'
_refine_ls_weighting_scheme calc
_refine_ls_wR_factor_gt 0.1713
_refine_ls_wR_factor_ref 0.1736
_reflns_Friedel_coverage 0.000
_reflns_number_gt 3274
_reflns_number_total 3473
_reflns_threshold_expression 'I > 2\s(I)'
_cod_data_source_file d2gc04544c2.cif
_cod_data_source_block 20221104-pym-wq-201101_auto
_cod_depositor_comments 'Adding full bibliography for 7246419.cif.'
_cod_database_code 7246419
_shelx_shelxl_version_number 2018/3
_chemical_oxdiff_formula 'C H N  O S'
_shelx_space_group_comment
;
The symmetry employed for this shelxl refinement is uniquely defined
by the following loop, which should always be used as a source of
symmetry information in preference to the above space-group names.
They are only intended as comments.
;
_shelx_estimated_absorpt_t_max 0.867
_shelx_estimated_absorpt_t_min 0.757
_reflns_odcompleteness_completeness 100.00
_reflns_odcompleteness_iscentric 1
_reflns_odcompleteness_theta 66.97
_olex2_refinement_description
;
1. Fixed Uiso
 At 1.2 times of:
  All C(H) groups, All C(H,H) groups
 At 1.5 times of:
  All C(H,H,H) groups
2.a Ternary CH refined with riding coordinates:
 C8(H8)
2.b Secondary CH2 refined with riding coordinates:
 C13(H13A,H13B), C16(H16A,H16B), C10(H10A,H10B), C14(H14A,H14B), C15(H15A,H15B)
2.c Aromatic/amide H refined with riding coordinates:
 C1(H1), C5(H5), C2(H2), C4(H4), C3(H3)
2.d Idealised Me refined as rotating group:
 C11(H11A,H11B,H11C)
;
_olex2_submission_special_instructions 'No special instructions were received'
_oxdiff_exptl_absorpt_empirical_details
;
Empirical correction (ABSPACK) includes:
- Absorption correction using spherical harmonics
- Frame scaling
;
_oxdiff_exptl_absorpt_empirical_full_max 2.301
_oxdiff_exptl_absorpt_empirical_full_min 0.456

loop_
_space_group_symop_operation_xyz
'x, y, z'
'-x, y+1/2, -z+1/2'
'-x, -y, -z'
'x, -y-1/2, z-1/2'

loop_
_atom_site_label
_atom_site_type_symbol
_atom_site_fract_x
_atom_site_fract_y
_atom_site_fract_z
_atom_site_U_iso_or_equiv
_atom_site_adp_type
_atom_site_occupancy
_atom_site_site_symmetry_order
_atom_site_calc_flag
_atom_site_refinement_flags_posn
_atom_site_refinement_flags_adp
_atom_site_refinement_flags_occupancy
_atom_site_disorder_assembly
_atom_site_disorder_group
S1 S 0.64539(5) 0.53179(3) 0.44638(6) 0.0418(2) Uani 1 1 d . . . . .
S2 S 0.89499(6) 0.62316(4) 0.56411(9) 0.0603(2) Uani 1 1 d . . . . .
O2 O 0.8355(2) 0.33014(11) 0.4886(2) 0.0610(5) Uani 1 1 d . . . . .
O3 O 0.6070(2) 0.38552(13) 0.2155(2) 0.0685(6) Uani 1 1 d . . . . .
N1 N 0.68081(19) 0.67497(11) 0.5664(2) 0.0442(4) Uani 1 1 d . . . . .
O1 O 0.7502(3) 0.38479(16) 0.6335(3) 0.0915(9) Uani 1 1 d . . . . .
C6 C 0.7346(2) 0.47369(12) 0.1450(2) 0.0380(5) Uani 1 1 d . . . . .
C7 C 0.6919(2) 0.43485(13) 0.2547(2) 0.0403(5) Uani 1 1 d . . . . .
C12 C 0.7439(2) 0.61676(12) 0.5324(2) 0.0384(5) Uani 1 1 d . . . . .
C8 C 0.7525(2) 0.46020(12) 0.4206(2) 0.0371(4) Uani 1 1 d . . . . .
H8 H 0.831979 0.487973 0.439727 0.045 Uiso 1 1 calc R U . . .
C1 C 0.8482(2) 0.51471(15) 0.1889(3) 0.0466(5) Uani 1 1 d . . . . .
H1 H 0.899555 0.520739 0.290886 0.056 Uiso 1 1 calc R U . . .
C9 C 0.7778(2) 0.38856(14) 0.5284(3) 0.0443(5) Uani 1 1 d . . . . .
C5 C 0.6583(3) 0.46606(16) -0.0086(3) 0.0504(6) Uani 1 1 d . . . . .
H5 H 0.581878 0.438915 -0.039350 0.060 Uiso 1 1 calc R U . . .
C13 C 0.5480(3) 0.67143(16) 0.5426(4) 0.0564(6) Uani 1 1 d . . . . .
H13A H 0.530959 0.623559 0.589932 0.068 Uiso 1 1 calc R U . . .
H13B H 0.493425 0.671018 0.435829 0.068 Uiso 1 1 calc R U . . .
C2 C 0.8849(3) 0.5466(2) 0.0808(3) 0.0599(7) Uani 1 1 d . . . . .
H2 H 0.961491 0.573502 0.110508 0.072 Uiso 1 1 calc R U . . .
C4 C 0.6960(3) 0.4986(2) -0.1147(3) 0.0630(7) Uani 1 1 d . . . . .
H4 H 0.644828 0.493386 -0.216864 0.076 Uiso 1 1 calc R U . . .
C16 C 0.7391(3) 0.75350(16) 0.6339(4) 0.0640(8) Uani 1 1 d . . . . .
H16A H 0.780870 0.778310 0.575730 0.077 Uiso 1 1 calc R U . . .
H16B H 0.799774 0.745991 0.737039 0.077 Uiso 1 1 calc R U . . .
C3 C 0.8090(3) 0.5389(2) -0.0699(3) 0.0651(8) Uani 1 1 d . . . . .
H3 H 0.834038 0.560871 -0.141920 0.078 Uiso 1 1 calc R U . . .
C10 C 0.8716(4) 0.25836(19) 0.5869(3) 0.0680(8) Uani 1 1 d . . . . .
H10A H 0.940854 0.271629 0.681632 0.082 Uiso 1 1 calc R U . . .
H10B H 0.801379 0.240028 0.608482 0.082 Uiso 1 1 calc R U . . .
C11 C 0.9090(4) 0.19449(19) 0.5085(4) 0.0751(9) Uani 1 1 d . . . . .
H11A H 0.839040 0.180493 0.416706 0.113 Uiso 1 1 calc R U . . .
H11B H 0.935609 0.147249 0.572083 0.113 Uiso 1 1 calc R U . . .
H11C H 0.977060 0.213732 0.485354 0.113 Uiso 1 1 calc R U . . .
C14 C 0.5311(5) 0.7490(2) 0.6178(6) 0.0934(14) Uani 1 1 d . . . . .
H14A H 0.450170 0.773364 0.558339 0.112 Uiso 1 1 calc R U . . .
H14B H 0.534828 0.736897 0.717546 0.112 Uiso 1 1 calc R U . . .
C15 C 0.6315(4) 0.8045(2) 0.6288(6) 0.0928(13) Uani 1 1 d . . . . .
H15A H 0.655954 0.837282 0.719525 0.111 Uiso 1 1 calc R U . . .
H15B H 0.604263 0.840522 0.542108 0.111 Uiso 1 1 calc R U . . .

loop_
_atom_site_aniso_label
_atom_site_aniso_U_11
_atom_site_aniso_U_22
_atom_site_aniso_U_33
_atom_site_aniso_U_23
_atom_site_aniso_U_13
_atom_site_aniso_U_12
S1 0.0424(3) 0.0290(3) 0.0546(4) -0.0036(2) 0.0204(3) -0.00355(19)
S2 0.0437(4) 0.0530(4) 0.0793(5) -0.0209(3) 0.0199(3) -0.0105(3)
O2 0.0870(14) 0.0435(10) 0.0654(11) 0.0127(8) 0.0441(10) 0.0213(9)
O3 0.0825(14) 0.0696(13) 0.0510(10) -0.0088(9) 0.0246(10) -0.0393(11)
N1 0.0505(11) 0.0310(9) 0.0502(11) -0.0036(7) 0.0195(8) -0.0016(8)
O1 0.155(3) 0.0788(16) 0.0660(14) 0.0335(12) 0.0715(16) 0.0549(16)
C6 0.0481(12) 0.0312(10) 0.0367(10) 0.0012(7) 0.0193(9) 0.0053(8)
C7 0.0474(12) 0.0332(10) 0.0396(11) -0.0018(8) 0.0170(9) -0.0047(9)
C12 0.0479(12) 0.0308(10) 0.0347(10) 0.0008(7) 0.0151(9) -0.0020(8)
C8 0.0448(11) 0.0308(10) 0.0382(10) 0.0002(8) 0.0193(9) -0.0011(8)
C1 0.0524(13) 0.0461(12) 0.0438(12) 0.0031(9) 0.0220(10) -0.0015(10)
C9 0.0554(13) 0.0399(12) 0.0374(11) 0.0031(8) 0.0184(9) 0.0075(9)
C5 0.0547(14) 0.0537(14) 0.0401(12) -0.0003(10) 0.0165(10) 0.0008(10)
C13 0.0588(15) 0.0424(13) 0.0747(17) -0.0026(12) 0.0338(13) 0.0037(11)
C2 0.0662(17) 0.0609(16) 0.0629(16) 0.0063(13) 0.0365(14) -0.0079(13)
C4 0.0770(19) 0.0739(19) 0.0377(12) 0.0076(12) 0.0227(12) 0.0064(15)
C16 0.0739(18) 0.0379(13) 0.0730(18) -0.0196(12) 0.0221(14) -0.0054(12)
C3 0.086(2) 0.0707(19) 0.0526(15) 0.0183(13) 0.0429(15) 0.0107(15)
C10 0.097(2) 0.0522(16) 0.0552(15) 0.0162(12) 0.0310(15) 0.0274(16)
C11 0.111(3) 0.0445(15) 0.0740(19) 0.0048(14) 0.0420(19) 0.0098(16)
C14 0.119(3) 0.0446(16) 0.156(4) -0.007(2) 0.096(3) 0.0104(18)
C15 0.084(2) 0.0594(19) 0.122(3) -0.041(2) 0.029(2) 0.0045(17)

loop_
_atom_type_symbol
_atom_type_description
_atom_type_scat_dispersion_real
_atom_type_scat_dispersion_imag
_atom_type_scat_source
C C 0.0181 0.0091 'International Tables Vol C Tables 4.2.6.8 and 6.1.1.4'
H H 0.0000 0.0000 'International Tables Vol C Tables 4.2.6.8 and 6.1.1.4'
N N 0.0311 0.0180 'International Tables Vol C Tables 4.2.6.8 and 6.1.1.4'
O O 0.0492 0.0322 'International Tables Vol C Tables 4.2.6.8 and 6.1.1.4'
S S 0.3331 0.5567 'International Tables Vol C Tables 4.2.6.8 and 6.1.1.4'

loop_
_geom_angle_atom_site_label_1
_geom_angle_atom_site_label_2
_geom_angle_atom_site_label_3
_geom_angle
_geom_angle_site_symmetry_1
_geom_angle_site_symmetry_3
_geom_angle_publ_flag
C12 S1 C8 102.96(10) . . ?
C9 O2 C10 116.3(2) . . ?
C12 N1 C13 125.9(2) . . ?
C12 N1 C16 122.4(2) . . ?
C13 N1 C16 111.7(2) . . ?
C1 C6 C7 122.8(2) . . ?
C1 C6 C5 119.1(2) . . ?
C5 C6 C7 118.1(2) . . ?
O3 C7 C6 121.8(2) . . ?
O3 C7 C8 118.8(2) . . ?
C6 C7 C8 119.28(18) . . ?
S2 C12 S1 124.62(13) . . ?
N1 C12 S1 111.30(17) . . ?
N1 C12 S2 124.08(17) . . ?
S1 C8 H8 108.9 . . ?
C7 C8 S1 105.79(15) . . ?
C7 C8 H8 108.9 . . ?
C9 C8 S1 111.25(15) . . ?
C9 C8 C7 112.97(18) . . ?
C9 C8 H8 108.9 . . ?
C6 C1 H1 120.0 . . ?
C2 C1 C6 120.0(2) . . ?
C2 C1 H1 120.0 . . ?
O2 C9 C8 110.09(19) . . ?
O1 C9 O2 124.1(2) . . ?
O1 C9 C8 125.8(2) . . ?
C6 C5 H5 119.9 . . ?
C4 C5 C6 120.2(3) . . ?
C4 C5 H5 119.9 . . ?
N1 C13 H13A 111.2 . . ?
N1 C13 H13B 111.2 . . ?
N1 C13 C14 102.9(3) . . ?
H13A C13 H13B 109.1 . . ?
C14 C13 H13A 111.2 . . ?
C14 C13 H13B 111.2 . . ?
C1 C2 H2 119.8 . . ?
C3 C2 C1 120.5(3) . . ?
C3 C2 H2 119.8 . . ?
C5 C4 H4 119.9 . . ?
C3 C4 C5 120.3(3) . . ?
C3 C4 H4 119.9 . . ?
N1 C16 H16A 110.9 . . ?
N1 C16 H16B 110.9 . . ?
N1 C16 C15 104.2(2) . . ?
H16A C16 H16B 108.9 . . ?
C15 C16 H16A 110.9 . . ?
C15 C16 H16B 110.9 . . ?
C2 C3 C4 120.0(3) . . ?
C2 C3 H3 120.0 . . ?
C4 C3 H3 120.0 . . ?
O2 C10 H10A 110.1 . . ?
O2 C10 H10B 110.1 . . ?
H10A C10 H10B 108.4 . . ?
C11 C10 O2 107.9(2) . . ?
C11 C10 H10A 110.1 . . ?
C11 C10 H10B 110.1 . . ?
C10 C11 H11A 109.5 . . ?
C10 C11 H11B 109.5 . . ?
C10 C11 H11C 109.5 . . ?
H11A C11 H11B 109.5 . . ?
H11A C11 H11C 109.5 . . ?
H11B C11 H11C 109.5 . . ?
C13 C14 H14A 110.2 . . ?
C13 C14 H14B 110.2 . . ?
H14A C14 H14B 108.5 . . ?
C15 C14 C13 107.7(3) . . ?
C15 C14 H14A 110.2 . . ?
C15 C14 H14B 110.2 . . ?
C16 C15 H15A 110.3 . . ?
C16 C15 H15B 110.3 . . ?
C14 C15 C16 106.9(3) . . ?
C14 C15 H15A 110.3 . . ?
C14 C15 H15B 110.3 . . ?
H15A C15 H15B 108.6 . . ?

loop_
_geom_bond_atom_site_label_1
_geom_bond_atom_site_label_2
_geom_bond_distance
_geom_bond_site_symmetry_2
_geom_bond_publ_flag
S1 C12 1.784(2) . ?
S1 C8 1.803(2) . ?
S2 C12 1.662(2) . ?
O2 C9 1.315(3) . ?
O2 C10 1.465(3) . ?
O3 C7 1.213(3) . ?
N1 C12 1.325(3) . ?
N1 C13 1.470(3) . ?
N1 C16 1.480(3) . ?
O1 C9 1.187(3) . ?
C6 C7 1.487(3) . ?
C6 C1 1.388(3) . ?
C6 C5 1.396(3) . ?
C7 C8 1.528(3) . ?
C8 H8 0.9800 . ?
C8 C9 1.520(3) . ?
C1 H1 0.9300 . ?
C1 C2 1.384(4) . ?
C5 H5 0.9300 . ?
C5 C4 1.378(4) . ?
C13 H13A 0.9700 . ?
C13 H13B 0.9700 . ?
C13 C14 1.518(4) . ?
C2 H2 0.9300 . ?
C2 C3 1.373(4) . ?
C4 H4 0.9300 . ?
C4 C3 1.377(5) . ?
C16 H16A 0.9700 . ?
C16 H16B 0.9700 . ?
C16 C15 1.491(5) . ?
C3 H3 0.9300 . ?
C10 H10A 0.9700 . ?
C10 H10B 0.9700 . ?
C10 C11 1.460(4) . ?
C11 H11A 0.9600 . ?
C11 H11B 0.9600 . ?
C11 H11C 0.9600 . ?
C14 H14A 0.9700 . ?
C14 H14B 0.9700 . ?
C14 C15 1.452(6) . ?
C15 H15A 0.9700 . ?
C15 H15B 0.9700 . ?

loop_
_geom_torsion_atom_site_label_1
_geom_torsion_atom_site_label_2
_geom_torsion_atom_site_label_3
_geom_torsion_atom_site_label_4
_geom_torsion
_geom_torsion_site_symmetry_1
_geom_torsion_site_symmetry_2
_geom_torsion_site_symmetry_3
_geom_torsion_site_symmetry_4
_geom_torsion_publ_flag
S1 C8 C9 O2 167.77(18) . . . . ?
S1 C8 C9 O1 -12.1(4) . . . . ?
O3 C7 C8 S1 -78.1(3) . . . . ?
O3 C7 C8 C9 43.8(3) . . . . ?
N1 C13 C14 C15 20.5(4) . . . . ?
N1 C16 C15 C14 21.6(5) . . . . ?
C6 C7 C8 S1 99.4(2) . . . . ?
C6 C7 C8 C9 -138.7(2) . . . . ?
C6 C1 C2 C3 0.8(4) . . . . ?
C6 C5 C4 C3 0.0(5) . . . . ?
C7 C6 C1 C2 177.3(2) . . . . ?
C7 C6 C5 C4 -177.8(2) . . . . ?
C7 C8 C9 O2 49.0(3) . . . . ?
C7 C8 C9 O1 -130.9(3) . . . . ?
C12 S1 C8 C7 -128.14(14) . . . . ?
C12 S1 C8 C9 108.83(17) . . . . ?
C12 N1 C13 C14 173.6(3) . . . . ?
C12 N1 C16 C15 170.9(3) . . . . ?
C8 S1 C12 S2 3.70(17) . . . . ?
C8 S1 C12 N1 -177.12(16) . . . . ?
C1 C6 C7 O3 -164.4(3) . . . . ?
C1 C6 C7 C8 18.3(3) . . . . ?
C1 C6 C5 C4 0.3(4) . . . . ?
C1 C2 C3 C4 -0.5(5) . . . . ?
C9 O2 C10 C11 168.2(3) . . . . ?
C5 C6 C7 O3 13.6(4) . . . . ?
C5 C6 C7 C8 -163.7(2) . . . . ?
C5 C6 C1 C2 -0.7(4) . . . . ?
C5 C4 C3 C2 0.1(5) . . . . ?
C13 N1 C12 S1 1.8(3) . . . . ?
C13 N1 C12 S2 -179.0(2) . . . . ?
C13 N1 C16 C15 -8.8(4) . . . . ?
C13 C14 C15 C16 -26.7(5) . . . . ?
C16 N1 C12 S1 -177.8(2) . . . . ?
C16 N1 C12 S2 1.4(3) . . . . ?
C16 N1 C13 C14 -6.8(3) . . . . ?
C10 O2 C9 O1 -2.9(5) . . . . ?
C10 O2 C9 C8 177.2(2) . . . . ?
